data_4082545
loop_
_publ_author_name
'Kupper, Claudia'
'Molitor, Sebastian'
'Gessner, Viktoria H.'

_publ_section_title
;
 Structure, Bonding, and Reactivity of Room-Temperature-Stable Lithium
 Chloride Carbenoids
;
_journal_issue 1
_journal_name_full Organometallics
_journal_page_first 347
_journal_paper_doi 10.1021/om4010862
_journal_volume 33
_journal_year 2014
_chemical_formula_sum 'C26 H30 Cl Li N O2 P S'
_chemical_formula_weight 493.93
_chemical_name_systematic
;
 ?
;
_space_group_IT_number 14
_symmetry_cell_setting monoclinic
_symmetry_space_group_name_Hall '-P 2yn'
_symmetry_space_group_name_H-M 'P 1 21/n 1'
_atom_sites_solution_hydrogens geom
_atom_sites_solution_primary direct
_atom_sites_solution_secondary difmap
_audit_creation_date 2013-10-11T15:38:23-00:00
_audit_creation_method 'WinGX routine CIF_UPDATE'
_cell_angle_alpha 90
_cell_angle_beta 103.5990(10)
_cell_angle_gamma 90
_cell_formula_units_Z 4
_cell_length_a 9.2712(4)
_cell_length_b 15.4985(7)
_cell_length_c 18.1083(8)
_cell_measurement_temperature 100(2)
_cell_volume 2529.03(19)
_computing_cell_refinement 'SAINTPLUS 8.18C (Bruker APEX2, 2011)'
_computing_data_collection 'SMART 5.622 (Bruker AXS, 2001)'
_computing_data_reduction 'SAINTPLUS 8.18C (Bruker APEX2, 2011)'
_computing_molecular_graphics 'Ortep-3 V1.08 (Farrugia, 2001)'
_computing_structure_refinement 'SHELXL-97 (Sheldrick, 2008)'
_computing_structure_solution 'SHELXS-97 (Sheldrick, 2008)'
_diffrn_ambient_temperature 100(2)
_diffrn_measured_fraction_theta_full 0.998
_diffrn_measured_fraction_theta_max 0.998
_diffrn_measurement_device_type 'Bruker APEX-CCD'
_diffrn_measurement_method omega-scans
_diffrn_radiation_monochromator graphite
_diffrn_radiation_type MoK\a
_diffrn_radiation_wavelength 0.71073
_diffrn_reflns_av_R_equivalents 0.023
_diffrn_reflns_av_unetI/netI 0.0145
_diffrn_reflns_limit_h_max 11
_diffrn_reflns_limit_h_min -11
_diffrn_reflns_limit_k_max 19
_diffrn_reflns_limit_k_min -19
_diffrn_reflns_limit_l_max 22
_diffrn_reflns_limit_l_min -22
_diffrn_reflns_number 34103
_diffrn_reflns_theta_full 26.4
_diffrn_reflns_theta_max 26.4
_diffrn_reflns_theta_min 1.75
_exptl_absorpt_coefficient_mu 0.32
_exptl_absorpt_correction_T_max 0.7454
_exptl_absorpt_correction_T_min 0.6680
_exptl_absorpt_correction_type empirical
_exptl_absorpt_process_details 'Sadabs 2008 (Bruker AXS, 2008)'
_exptl_crystal_density_diffrn 1.297
_exptl_crystal_density_method 'not measured'
_exptl_crystal_F_000 1040
_exptl_crystal_size_max 0.28
_exptl_crystal_size_mid 0.28
_exptl_crystal_size_min 0.21
_refine_diff_density_max 0.454
_refine_diff_density_min -0.229
_refine_diff_density_rms 0.044
_refine_ls_extinction_method none
_refine_ls_goodness_of_fit_ref 1.014
_refine_ls_hydrogen_treatment riding
_refine_ls_matrix_type full
_refine_ls_number_parameters 311
_refine_ls_number_reflns 5186
_refine_ls_number_restraints 0
_refine_ls_restrained_S_all 1.014
_refine_ls_R_factor_all 0.0322
_refine_ls_R_factor_gt 0.0286
_refine_ls_shift/su_max 0.002
_refine_ls_shift/su_mean 0
_refine_ls_structure_factor_coef Fsqd
_refine_ls_weighting_details 'calc w=1/[\s^2^(Fo^2^)+(0.0389P)^2^+1.3654P] where P=(Fo^2^+2Fc^2^)/3'
_refine_ls_weighting_scheme calc
_refine_ls_wR_factor_gt 0.0743
_refine_ls_wR_factor_ref 0.0768
_reflns_number_gt 4720
_reflns_number_total 5186
_reflns_threshold_expression >2sigma(I)
_cod_data_source_file om4010862_si_005.cif
_cod_data_source_block sad
_cod_original_sg_symbol_H-M P2(1)/n
_cod_database_code 4082545

loop_
_symmetry_equiv_pos_as_xyz
'x, y, z'
'-x+1/2, y+1/2, -z+1/2'
'-x, -y, -z'
'x-1/2, -y-1/2, z-1/2'

loop_
_atom_site_label
_atom_site_type_symbol
_atom_site_fract_x
_atom_site_fract_y
_atom_site_fract_z
_atom_site_U_iso_or_equiv
_atom_site_adp_type
_atom_site_occupancy
_atom_site_symmetry_multiplicity
_atom_site_calc_flag
_atom_site_refinement_flags
_atom_site_disorder_assembly
_atom_site_disorder_group
Cl1 Cl 1.18346(4) 0.12794(2) 0.369036(19) 0.02585(9) Uani 1 1 d . A .
S1 S 0.77976(3) 0.15088(2) 0.192665(19) 0.01857(9) Uani 1 1 d . A .
P1 P 0.98710(3) 0.19556(2) 0.225517(18) 0.01376(8) Uani 1 1 d . A .
N1 N 0.89374(12) 0.32109(7) 0.33131(6) 0.0171(2) Uani 1 1 d . A .
Li1 Li 0.7075(2) 0.27728(15) 0.25690(13) 0.0208(5) Uani 1 1 d . . .
C1 C 1.06427(14) 0.20940(8) 0.32210(7) 0.0180(3) Uani 1 1 d . . .
C2 C 1.01257(14) 0.27126(9) 0.36673(7) 0.0180(3) Uani 1 1 d . A .
C3 C 1.07909(16) 0.28605(10) 0.44516(8) 0.0249(3) Uani 1 1 d . . .
H3 H 1.1577 0.2499 0.471 0.03 Uiso 1 1 calc R A .
C4 C 1.03040(17) 0.35185(11) 0.48331(8) 0.0291(3) Uani 1 1 d . A .
H4 H 1.0747 0.3612 0.5356 0.035 Uiso 1 1 calc R . .
C5 C 0.91538(16) 0.40540(10) 0.44541(8) 0.0261(3) Uani 1 1 d . . .
H5 H 0.8818 0.4526 0.4703 0.031 Uiso 1 1 calc R A .
C6 C 0.85271(15) 0.38676(9) 0.37035(8) 0.0204(3) Uani 1 1 d . A .
H6 H 0.7746 0.423 0.3442 0.024 Uiso 1 1 calc R . .
C7 C 1.00166(14) 0.29861(8) 0.17919(7) 0.0143(2) Uani 1 1 d . . .
C8 C 0.92043(15) 0.31071(9) 0.10478(7) 0.0190(3) Uani 1 1 d . A .
H8 H 0.853 0.2675 0.0806 0.023 Uiso 1 1 calc R . .
C9 C 0.93768(16) 0.38564(9) 0.06588(8) 0.0232(3) Uani 1 1 d . . .
H9 H 0.8833 0.3931 0.0148 0.028 Uiso 1 1 calc R A .
C10 C 1.03379(16) 0.44951(9) 0.10118(8) 0.0232(3) Uani 1 1 d . A .
H10 H 1.0454 0.5008 0.0744 0.028 Uiso 1 1 calc R . .
C11 C 1.11302(16) 0.43865(9) 0.17562(8) 0.0234(3) Uani 1 1 d . . .
H11 H 1.1779 0.4828 0.2001 0.028 Uiso 1 1 calc R A .
C12 C 1.09764(15) 0.36327(8) 0.21438(7) 0.0192(3) Uani 1 1 d . A .
H12 H 1.153 0.3558 0.2652 0.023 Uiso 1 1 calc R . .
C13 C 1.11234(14) 0.12718(8) 0.18798(7) 0.0172(3) Uani 1 1 d . . .
C14 C 1.26249(15) 0.14874(9) 0.20179(8) 0.0220(3) Uani 1 1 d . A .
H14 H 1.2989 0.1976 0.2322 0.026 Uiso 1 1 calc R . .
C15 C 1.35872(16) 0.09917(10) 0.17136(9) 0.0269(3) Uani 1 1 d . . .
H15 H 1.461 0.1138 0.1813 0.032 Uiso 1 1 calc R A .
C16 C 1.30610(17) 0.02837(10) 0.12652(8) 0.0275(3) Uani 1 1 d . A .
H16 H 1.3723 -0.0058 0.106 0.033 Uiso 1 1 calc R . .
C17 C 1.15725(18) 0.00735(9) 0.11170(9) 0.0282(3) Uani 1 1 d . . .
H17 H 1.1211 -0.0408 0.0804 0.034 Uiso 1 1 calc R A .
C18 C 1.06017(16) 0.05630(9) 0.14233(8) 0.0231(3) Uani 1 1 d . A .
H18 H 0.958 0.0414 0.1321 0.028 Uiso 1 1 calc R . .
O1_1 O 0.56988(11) 0.24175(6) 0.31761(6) 0.0245(2) Uani 1 1 d . A .
C19_1 C 0.49100(16) 0.30158(9) 0.35489(8) 0.0257(3) Uani 1 1 d . . .
H19A_1 H 0.3836 0.2882 0.3419 0.031 Uiso 1 1 calc R A .
H19B_1 H 0.5048 0.3614 0.3386 0.031 Uiso 1 1 calc R . .
C20_1 C 0.55421(18) 0.29210(12) 0.44009(9) 0.0357(4) Uani 1 1 d . A .
H20A_1 H 0.4745 0.2803 0.4667 0.043 Uiso 1 1 calc R . .
H20B_1 H 0.6081 0.3449 0.4617 0.043 Uiso 1 1 calc R . .
C21_1 C 0.66064(18) 0.21491(12) 0.44665(10) 0.0418(5) Uani 1 1 d . . .
H21A_1 H 0.7651 0.2344 0.4565 0.05 Uiso 1 1 calc R A .
H21B_1 H 0.6492 0.1754 0.4879 0.05 Uiso 1 1 calc R . .
C22_1 C 0.61388(19) 0.17165(10) 0.37007(11) 0.0383(4) Uani 1 1 d . A .
H22A_1 H 0.6974 0.139 0.3582 0.046 Uiso 1 1 calc R . .
H22B_1 H 0.53 0.1317 0.3686 0.046 Uiso 1 1 calc R . .
O2A_2 O 0.6010(10) 0.3607(5) 0.1907(5) 0.0238(11) Uani 0.690(4) 1 d P A 1
O1B_2 O 0.6160(19) 0.3772(11) 0.2010(12) 0.020(2) Uani 0.310(4) 1 d P A 2
C23A_2 C 0.4783(3) 0.33856(18) 0.13021(15) 0.0348(6) Uani 0.690(4) 1 d P A 1
H23A_2 H 0.3892 0.3273 0.15 0.042 Uiso 0.690(4) 1 calc PR A 1
H23B_2 H 0.501 0.2861 0.1038 0.042 Uiso 0.690(4) 1 calc PR A 1
C23B_2 C 0.4631(6) 0.3777(4) 0.1598(4) 0.0348(6) Uani 0.310(4) 1 d P A 2
H23C_2 H 0.4043 0.4149 0.1861 0.042 Uiso 0.310(4) 1 calc PR A 2
H23D_2 H 0.4222 0.3185 0.1573 0.042 Uiso 0.310(4) 1 calc PR A 2
C24_2 C 0.4525(2) 0.41251(12) 0.07774(10) 0.0424(4) Uani 1 1 d . . .
H24A_2 H 0.3638 0.4451 0.0832 0.051 Uiso 0.690(4) 1 calc PR A 1
H24B_2 H 0.4359 0.3922 0.0246 0.051 Uiso 0.690(4) 1 calc PR A 1
H24C_2 H 0.462 0.3661 0.0416 0.051 Uiso 0.310(4) 1 calc PR A 2
H24D_2 H 0.3604 0.4458 0.0579 0.051 Uiso 0.310(4) 1 calc PR A 2
C25_2 C 0.58933(18) 0.46988(11) 0.09746(9) 0.0347(4) Uani 1 1 d . A .
H25A_2 H 0.6587 0.4562 0.0651 0.042 Uiso 1 1 calc R . .
H25B_2 H 0.5615 0.5316 0.091 0.042 Uiso 1 1 calc R . .
C26_2 C 0.6580(2) 0.44942(10) 0.17955(10) 0.0405(4) Uani 1 1 d . . .
H26A_2 H 0.7676 0.4497 0.1896 0.049 Uiso 0.690(4) 1 calc PR A 1
H26B_2 H 0.6264 0.4917 0.2136 0.049 Uiso 0.690(4) 1 calc PR A 1
H26C_2 H 0.7673 0.4488 0.1874 0.049 Uiso 0.310(4) 1 calc PR A 2
H26D_2 H 0.632 0.4958 0.2118 0.049 Uiso 0.310(4) 1 calc PR A 2

loop_
_atom_site_aniso_label
_atom_site_aniso_U_11
_atom_site_aniso_U_22
_atom_site_aniso_U_33
_atom_site_aniso_U_23
_atom_site_aniso_U_13
_atom_site_aniso_U_12
Cl1 0.02199(17) 0.02838(18) 0.02491(18) 0.01066(14) 0.00096(13) 0.00669(13)
S1 0.01317(15) 0.01745(16) 0.02424(17) -0.00194(12) 0.00271(12) -0.00234(12)
P1 0.01210(15) 0.01295(15) 0.01555(16) 0.00118(12) 0.00191(12) -0.00014(11)
N1 0.0152(5) 0.0202(5) 0.0157(5) -0.0004(4) 0.0032(4) -0.0020(4)
Li1 0.0180(11) 0.0200(11) 0.0230(11) 0.0000(9) 0.0020(9) 0.0007(9)
C1 0.0157(6) 0.0203(6) 0.0161(6) 0.0055(5) 0.0001(5) 0.0031(5)
C2 0.0152(6) 0.0228(7) 0.0154(6) 0.0033(5) 0.0024(5) -0.0047(5)
C3 0.0214(7) 0.0360(8) 0.0156(6) 0.0040(6) 0.0008(5) -0.0036(6)
C4 0.0299(8) 0.0433(9) 0.0138(6) -0.0035(6) 0.0048(6) -0.0117(7)
C5 0.0273(7) 0.0316(8) 0.0220(7) -0.0094(6) 0.0114(6) -0.0091(6)
C6 0.0184(6) 0.0225(7) 0.0215(7) -0.0023(5) 0.0070(5) -0.0044(5)
C7 0.0154(6) 0.0135(6) 0.0145(6) 0.0000(5) 0.0044(5) 0.0015(5)
C8 0.0207(6) 0.0208(6) 0.0144(6) -0.0013(5) 0.0020(5) -0.0016(5)
C9 0.0290(7) 0.0255(7) 0.0146(6) 0.0043(5) 0.0039(5) 0.0030(6)
C10 0.0349(8) 0.0165(6) 0.0220(7) 0.0039(5) 0.0141(6) 0.0019(6)
C11 0.0320(8) 0.0167(6) 0.0226(7) -0.0026(5) 0.0087(6) -0.0066(6)
C12 0.0225(7) 0.0185(6) 0.0159(6) -0.0005(5) 0.0031(5) -0.0032(5)
C13 0.0176(6) 0.0149(6) 0.0197(6) 0.0037(5) 0.0061(5) 0.0021(5)
C14 0.0187(7) 0.0209(7) 0.0267(7) 0.0014(6) 0.0059(6) -0.0005(5)
C15 0.0190(7) 0.0324(8) 0.0318(8) 0.0064(6) 0.0107(6) 0.0037(6)
C16 0.0326(8) 0.0256(7) 0.0295(8) 0.0058(6) 0.0180(6) 0.0100(6)
C17 0.0367(8) 0.0195(7) 0.0314(8) -0.0024(6) 0.0143(7) 0.0000(6)
C18 0.0233(7) 0.0189(6) 0.0287(7) -0.0011(6) 0.0092(6) -0.0023(5)
O1_1 0.0203(5) 0.0187(5) 0.0362(6) 0.0038(4) 0.0103(4) 0.0028(4)
C19_1 0.0217(7) 0.0243(7) 0.0318(8) 0.0004(6) 0.0076(6) 0.0047(6)
C20_1 0.0292(8) 0.0487(10) 0.0310(8) 0.0087(7) 0.0109(7) 0.0017(7)
C21_1 0.0246(8) 0.0550(11) 0.0478(10) 0.0318(9) 0.0125(7) 0.0055(8)
C22_1 0.0318(8) 0.0248(8) 0.0640(12) 0.0208(8) 0.0226(8) 0.0073(7)
O2A_2 0.030(2) 0.013(3) 0.0227(18) 0.0001(16) -0.0054(14) -0.0031(16)
O1B_2 0.015(3) 0.011(5) 0.032(6) 0.001(3) 0.001(3) -0.003(3)
C23A_2 0.0286(10) 0.0361(15) 0.0323(14) 0.0071(10) -0.0077(10) -0.0064(11)
C23B_2 0.0286(10) 0.0361(15) 0.0323(14) 0.0071(10) -0.0077(10) -0.0064(11)
C24_2 0.0501(11) 0.0349(9) 0.0363(9) 0.0072(8) -0.0019(8) -0.0001(8)
C25_2 0.0308(8) 0.0380(9) 0.0361(9) 0.0148(7) 0.0097(7) 0.0086(7)
C26_2 0.0638(12) 0.0201(8) 0.0330(9) 0.0020(7) 0.0018(8) -0.0004(8)

loop_
_atom_type_symbol
_atom_type_description
_atom_type_scat_dispersion_real
_atom_type_scat_dispersion_imag
_atom_type_scat_source
C C 0.0033 0.0016 'International Tables Vol C Tables 4.2.6.8 and 6.1.1.4'
H H 0 0 'International Tables Vol C Tables 4.2.6.8 and 6.1.1.4'
Li Li -0.0003 0.0001 'International Tables Vol C Tables 4.2.6.8 and 6.1.1.4'
N N 0.0061 0.0033 'International Tables Vol C Tables 4.2.6.8 and 6.1.1.4'
O O 0.0106 0.006 'International Tables Vol C Tables 4.2.6.8 and 6.1.1.4'
P P 0.1023 0.0942 'International Tables Vol C Tables 4.2.6.8 and 6.1.1.4'
S S 0.1246 0.1234 'International Tables Vol C Tables 4.2.6.8 and 6.1.1.4'
Cl Cl 0.1484 0.1585 'International Tables Vol C Tables 4.2.6.8 and 6.1.1.4'

loop_
_geom_angle_atom_site_label_1
_geom_angle_atom_site_label_2
_geom_angle_atom_site_label_3
_geom_angle
P1 S1 Li1 86.15(5)
C1 P1 C13 107.45(6)
C1 P1 C7 107.27(6)
C13 P1 C7 102.46(6)
C1 P1 S1 118.78(5)
C13 P1 S1 109.94(5)
C7 P1 S1 109.67(4)
C1 P1 Li1 85.89(6)
C13 P1 Li1 162.83(6)
C7 P1 Li1 83.13(6)
S1 P1 Li1 53.14(4)
C6 N1 C2 118.35(11)
C6 N1 Li1 107.40(11)
C2 N1 Li1 125.60(11)
O2A_2 Li1 O1B_2 9.7(6)
O2A_2 Li1 O1_1 103.8(3)
O1B_2 Li1 O1_1 104.9(6)
O2A_2 Li1 N1 115.4(2)
O1B_2 Li1 N1 106.1(4)
O1_1 Li1 N1 106.62(12)
O2A_2 Li1 S1 114.1(3)
O1B_2 Li1 S1 121.8(5)
O1_1 Li1 S1 109.28(10)
N1 Li1 S1 107.22(10)
O2A_2 Li1 C6 98.2(2)
O1B_2 Li1 C6 88.5(4)
O1_1 Li1 C6 91.34(9)
N1 Li1 C6 27.70(5)
S1 Li1 C6 134.83(10)
O2A_2 Li1 P1 120.6(3)
O1B_2 Li1 P1 121.4(6)
O1_1 Li1 P1 133.17(10)
N1 Li1 P1 68.75(7)
S1 Li1 P1 40.71(4)
C6 Li1 P1 96.12(7)
C2 C1 P1 123.07(10)
C2 C1 Cl1 118.10(10)
P1 C1 Cl1 117.40(8)
N1 C2 C1 117.27(11)
N1 C2 C3 119.04(12)
C1 C2 C3 123.67(12)
C4 C3 C2 120.39(14)
C3 C4 C5 119.96(13)
C6 C5 C4 117.15(14)
N1 C6 C5 124.89(13)
N1 C6 Li1 44.89(8)
C5 C6 Li1 151.96(12)
C12 C7 C8 119.22(12)
C12 C7 P1 121.92(10)
C8 C7 P1 118.76(10)
C9 C8 C7 120.22(12)
C10 C9 C8 120.21(12)
C9 C10 C11 119.94(12)
C10 C11 C12 120.03(13)
C11 C12 C7 120.37(12)
C18 C13 C14 119.22(12)
C18 C13 P1 121.27(10)
C14 C13 P1 119.42(10)
C15 C14 C13 120.27(13)
C16 C15 C14 120.11(13)
C17 C16 C15 119.95(13)
C16 C17 C18 120.35(14)
C17 C18 C13 120.09(13)
C22_1 O1_1 C19_1 105.82(11)
C22_1 O1_1 Li1 117.68(11)
C19_1 O1_1 Li1 123.59(11)
O1_1 C19_1 C20_1 107.18(12)
C19_1 C20_1 C21_1 103.91(14)
C22_1 C21_1 C20_1 103.55(13)
O1_1 C22_1 C21_1 104.31(13)
C23A_2 O2A_2 C26_2 111.1(7)
C23A_2 O2A_2 Li1 122.0(5)
C26_2 O2A_2 Li1 124.5(5)
C26_2 O1B_2 C23B_2 99.9(14)
C26_2 O1B_2 Li1 137.3(12)
C23B_2 O1B_2 Li1 122.2(10)
O2A_2 C23A_2 C24_2 106.8(4)
O1B_2 C23B_2 C24_2 109.2(10)
C23A_2 C24_2 C25_2 107.67(16)
C23A_2 C24_2 C23B_2 32.1(2)
C25_2 C24_2 C23B_2 96.7(2)
C26_2 C25_2 C24_2 104.13(14)
O1B_2 C26_2 O2A_2 9.7(12)
O1B_2 C26_2 C25_2 113.4(8)
O2A_2 C26_2 C25_2 104.2(4)

loop_
_geom_bond_atom_site_label_1
_geom_bond_atom_site_label_2
_geom_bond_distance
Cl1 C1 1.7596(13)
S1 P1 1.9978(5)
S1 Li1 2.451(2)
P1 C1 1.7401(13)
P1 C13 1.8178(13)
P1 C7 1.8236(13)
P1 Li1 3.056(2)
N1 C6 1.3442(17)
N1 C2 1.3745(17)
N1 Li1 2.041(2)
Li1 O2A_2 1.878(10)
Li1 O1B_2 1.93(2)
Li1 O1_1 1.949(3)
Li1 C6 2.759(3)
C1 C2 1.4087(19)
C2 C3 1.4275(18)
C3 C4 1.367(2)
C4 C5 1.397(2)
C5 C6 1.3772(19)
C7 C12 1.3912(18)
C7 C8 1.3932(17)
C8 C9 1.3868(19)
C9 C10 1.384(2)
C10 C11 1.385(2)
C11 C12 1.3875(19)
C13 C18 1.3915(19)
C13 C14 1.3958(18)
C14 C15 1.386(2)
C15 C16 1.384(2)
C16 C17 1.381(2)
C17 C18 1.388(2)
O1_1 C22_1 1.4377(18)
O1_1 C19_1 1.4432(17)
C19_1 C20_1 1.523(2)
C20_1 C21_1 1.537(2)
C21_1 C22_1 1.509(3)
O2A_2 C23A_2 1.423(8)
O2A_2 C26_2 1.503(8)
O1B_2 C26_2 1.275(19)
O1B_2 C23B_2 1.439(18)
C23A_2 C24_2 1.472(3)
C23B_2 C24_2 1.562(6)
C24_2 C25_2 1.521(2)
C25_2 C26_2 1.507(2)
